data_7105324
loop_
_publ_author_name
'Lee, Min Hee'
'Giap, Thang Van'
'Kim, Sang Hoon'
'Lee, Young Hoon'
'Kang, Chulhun'
'Kim, Jong Seung'

_publ_section_title
;
 A novel strategy to selectively detect Fe(III) in aqueous media driven
 by hydrolysis of a rhodamine 6G Schiff base.
;
_journal_issue 9
_journal_name_full 'Chemical communications (Cambridge, England)'
_journal_page_first 1407
_journal_page_last 1409
_journal_paper_doi 10.1039/b921526c
_journal_volume 46
_journal_year 2010
_chemical_formula_sum 'C42 H45 N4 O9 S2'
_chemical_formula_weight 813.94
_chemical_name_systematic
;
?
;
_space_group_IT_number 2
_symmetry_cell_setting triclinic
_symmetry_space_group_name_Hall '-P 1'
_symmetry_space_group_name_H-M 'P -1'
_atom_sites_solution_hydrogens geom
_atom_sites_solution_primary direct
_atom_sites_solution_secondary difmap
_audit_creation_method SHELXL-97
_cell_angle_alpha 103.902(7)
_cell_angle_beta 99.066(7)
_cell_angle_gamma 114.803(6)
_cell_formula_units_Z 2
_cell_length_a 12.036(5)
_cell_length_b 13.718(5)
_cell_length_c 14.809(6)
_cell_measurement_reflns_used 1814
_cell_measurement_temperature 170(2)
_cell_measurement_theta_max 25.26
_cell_measurement_theta_min 2.42
_cell_volume 2059.8(14)
_computing_cell_refinement 'Bruker SMART'
_computing_data_collection 'Bruker SMART'
_computing_data_reduction 'Bruker SAINT'
_computing_molecular_graphics 'Bruker SHELXTL'
_computing_publication_material 'Bruker SHELXTL'
_computing_structure_refinement 'SHELXL-97 (Sheldrick, 1997)'
_computing_structure_solution 'SHELXS-97 (Sheldrick, 1990)'
_diffrn_ambient_temperature 170(2)
_diffrn_measured_fraction_theta_full 0.942
_diffrn_measured_fraction_theta_max 0.942
_diffrn_measurement_device_type 'CCD area detector'
_diffrn_measurement_method 'phi and omega scans'
_diffrn_radiation_monochromator graphite
_diffrn_radiation_source 'fine-focus sealed tube'
_diffrn_radiation_type MoK\a
_diffrn_radiation_wavelength 0.71073
_diffrn_reflns_av_R_equivalents 0.0446
_diffrn_reflns_av_sigmaI/netI 0.1482
_diffrn_reflns_limit_h_max 14
_diffrn_reflns_limit_h_min -13
_diffrn_reflns_limit_k_max 16
_diffrn_reflns_limit_k_min -16
_diffrn_reflns_limit_l_max 17
_diffrn_reflns_limit_l_min -18
_diffrn_reflns_number 10915
_diffrn_reflns_theta_full 26.00
_diffrn_reflns_theta_max 26.00
_diffrn_reflns_theta_min 1.74
_exptl_absorpt_coefficient_mu 0.189
_exptl_absorpt_correction_type none
_exptl_crystal_colour red
_exptl_crystal_density_diffrn 1.312
_exptl_crystal_density_method 'not measured'
_exptl_crystal_description block
_exptl_crystal_F_000 858
_exptl_crystal_size_max 0.15
_exptl_crystal_size_mid 0.10
_exptl_crystal_size_min 0.08
_refine_diff_density_max 0.687
_refine_diff_density_min -0.700
_refine_diff_density_rms 0.097
_refine_ls_extinction_method none
_refine_ls_goodness_of_fit_ref 0.892
_refine_ls_hydrogen_treatment constr
_refine_ls_matrix_type full
_refine_ls_number_parameters 520
_refine_ls_number_reflns 7629
_refine_ls_number_restraints 0
_refine_ls_restrained_S_all 0.892
_refine_ls_R_factor_all 0.1618
_refine_ls_R_factor_gt 0.0759
_refine_ls_shift/su_max 0.000
_refine_ls_shift/su_mean 0.000
_refine_ls_structure_factor_coef Fsqd
_refine_ls_weighting_details 'calc w=1/[\s^2^(Fo^2^)+(0.1370P)^2^+0.0000P] where P=(Fo^2^+2Fc^2^)/3'
_refine_ls_weighting_scheme calc
_refine_ls_wR_factor_gt 0.1942
_refine_ls_wR_factor_ref 0.2483
_reflns_number_gt 3213
_reflns_number_total 7629
_reflns_threshold_expression >2sigma(I)
_cod_data_source_file b921526c.txt
_cod_data_source_block lmh-1
_cod_depositor_comments
;
The following automatic conversions were performed:
'_symmetry_cell_setting' value 'Triclinic' changed to 'triclinic'
according to '/home/saulius/struct/CIF-dictionaries/cif_core.dic'
dictionary named 'cif_core.dic' version 2.4.1 from 2010-06-29.

Automatic conversion script
Id: cif_fix_enum 1527 2010-12-29 10:47:43Z saulius 
;
_cod_original_sg_symbol_H-M P-1
_cod_database_code 7105324

loop_
_symmetry_equiv_pos_as_xyz
'x, y, z'
'-x, -y, -z'

loop_
_atom_site_label
_atom_site_type_symbol
_atom_site_fract_x
_atom_site_fract_y
_atom_site_fract_z
_atom_site_U_iso_or_equiv
_atom_site_adp_type
_atom_site_occupancy
_atom_site_symmetry_multiplicity
_atom_site_calc_flag
_atom_site_refinement_flags
_atom_site_disorder_assembly
_atom_site_disorder_group
N1 N 0.6604(5) 0.7230(4) 0.4691(3) 0.0417(11) Uani 1 1 d . . .
H1 H 0.6355 0.6542 0.4286 0.050 Uiso 1 1 calc R . .
N2 N 0.4811(5) 1.2976(4) 0.7802(3) 0.0458(12) Uani 1 1 d . . .
N3 N 0.0850(4) 0.6808(4) 0.2721(3) 0.0380(11) Uani 1 1 d . . .
N4 N -0.1099(4) 0.6065(3) 0.0825(3) 0.0373(10) Uani 1 1 d . . .
H4A H -0.1013 0.5472 0.0872 0.045 Uiso 1 1 calc R . .
H4B H -0.1822 0.5964 0.0468 0.045 Uiso 1 1 calc R . .
O1 O 0.5508(3) 1.0002(3) 0.6153(2) 0.0340(8) Uani 1 1 d . . .
O2 O 0.1409(4) 0.8581(3) 0.3720(2) 0.0478(10) Uani 1 1 d . . .
C1 C 0.5093(5) 0.8893(4) 0.5600(3) 0.0311(12) Uani 1 1 d . . .
C2 C 0.6041(5) 0.8643(4) 0.5428(3) 0.0335(12) Uani 1 1 d . . .
H2 H 0.6914 0.9213 0.5680 0.040 Uiso 1 1 calc R . .
C3 C 0.5686(5) 0.7510(4) 0.4862(3) 0.0346(13) Uani 1 1 d . . .
C4 C 0.4358(5) 0.6656(4) 0.4477(3) 0.0347(12) Uani 1 1 d . . .
C5 C 0.3470(5) 0.6970(4) 0.4690(3) 0.0319(12) Uani 1 1 d . . .
H5 H 0.2594 0.6407 0.4441 0.038 Uiso 1 1 calc R . .
C6 C 0.3781(5) 0.8088(4) 0.5262(3) 0.0292(11) Uani 1 1 d . . .
C7 C 0.2877(5) 0.8422(4) 0.5525(3) 0.0323(12) Uani 1 1 d . . .
C8 C 0.3318(5) 0.9571(4) 0.6079(3) 0.0294(11) Uani 1 1 d . . .
C9 C 0.2508(5) 1.0032(4) 0.6350(3) 0.0357(13) Uani 1 1 d . . .
H9 H 0.1609 0.9544 0.6145 0.043 Uiso 1 1 calc R . .
C10 C 0.2978(5) 1.1140(4) 0.6890(3) 0.0368(13) Uani 1 1 d . . .
C11 C 0.4331(5) 1.1877(4) 0.7229(3) 0.0353(12) Uani 1 1 d . . .
C13 C 0.4632(5) 1.0332(4) 0.6396(3) 0.0297(11) Uani 1 1 d . . .
C12 C 0.5153(5) 1.1457(4) 0.6966(3) 0.0358(12) Uani 1 1 d . . .
H12 H 0.6053 1.1940 0.7177 0.043 Uiso 1 1 calc R . .
C14 C 0.7971(6) 0.7984(5) 0.5128(4) 0.0482(15) Uani 1 1 d . . .
H14A H 0.8182 0.8743 0.5072 0.058 Uiso 1 1 calc R . .
H14B H 0.8438 0.7673 0.4760 0.058 Uiso 1 1 calc R . .
C15 C 0.8428(6) 0.8131(5) 0.6194(4) 0.0556(16) Uani 1 1 d . . .
H15A H 0.7984 0.8456 0.6566 0.083 Uiso 1 1 calc R . .
H15B H 0.9353 0.8646 0.6449 0.083 Uiso 1 1 calc R . .
H15C H 0.8240 0.7386 0.6254 0.083 Uiso 1 1 calc R . .
C16 C 0.6155(6) 1.3698(5) 0.8321(4) 0.0493(15) Uani 1 1 d . . .
H16A H 0.6336 1.4504 0.8542 0.059 Uiso 1 1 calc R . .
H16B H 0.6665 1.3620 0.7872 0.059 Uiso 1 1 calc R . .
C17 C 0.6570(6) 1.3408(6) 0.9191(4) 0.0622(18) Uani 1 1 d . . .
H17A H 0.6119 1.3542 0.9664 0.093 Uiso 1 1 calc R . .
H17B H 0.7495 1.3892 0.9494 0.093 Uiso 1 1 calc R . .
H17C H 0.6366 1.2603 0.8982 0.093 Uiso 1 1 calc R . .
C18 C 0.3988(5) 0.5460(4) 0.3888(4) 0.0437(14) Uani 1 1 d . . .
H18A H 0.4253 0.5097 0.4309 0.065 Uiso 1 1 calc R . .
H18B H 0.4409 0.5470 0.3373 0.065 Uiso 1 1 calc R . .
H18C H 0.3057 0.5029 0.3595 0.065 Uiso 1 1 calc R . .
C19 C 0.2096(6) 1.1614(5) 0.7168(4) 0.0452(14) Uani 1 1 d . . .
H19A H 0.1203 1.1023 0.6850 0.068 Uiso 1 1 calc R . .
H19B H 0.2259 1.2274 0.6957 0.068 Uiso 1 1 calc R . .
H19C H 0.2258 1.1852 0.7875 0.068 Uiso 1 1 calc R . .
C20 C 0.1540(5) 0.7566(4) 0.5291(3) 0.0283(11) Uani 1 1 d . . .
C21 C 0.0688(5) 0.7061(4) 0.4353(3) 0.0314(12) Uani 1 1 d . . .
C22 C -0.0527(5) 0.6183(4) 0.4152(3) 0.0369(13) Uani 1 1 d . . .
H22 H -0.1100 0.5852 0.3513 0.044 Uiso 1 1 calc R . .
C23 C -0.0918(5) 0.5779(4) 0.4885(4) 0.0368(13) Uani 1 1 d . . .
H23 H -0.1749 0.5158 0.4740 0.044 Uiso 1 1 calc R . .
C24 C -0.0116(6) 0.6271(5) 0.5810(4) 0.0426(14) Uani 1 1 d . . .
H24 H -0.0397 0.6015 0.6315 0.051 Uiso 1 1 calc R . .
C25 C 0.1087(6) 0.7128(5) 0.6005(3) 0.0387(13) Uani 1 1 d . . .
H25 H 0.1647 0.7445 0.6648 0.046 Uiso 1 1 calc R . .
C26 C 0.1037(5) 0.7559(4) 0.3579(3) 0.0358(13) Uani 1 1 d . . .
C27 C 0.1098(5) 0.7198(4) 0.1905(3) 0.0392(13) Uani 1 1 d . . .
H27A H 0.1319 0.6685 0.1466 0.047 Uiso 1 1 calc R . .
H27B H 0.1841 0.7976 0.2152 0.047 Uiso 1 1 calc R . .
C28 C -0.0042(5) 0.7219(5) 0.1340(3) 0.0426(14) Uani 1 1 d . . .
H28A H -0.0325 0.7660 0.1792 0.051 Uiso 1 1 calc R . .
H28B H 0.0206 0.7607 0.0866 0.051 Uiso 1 1 calc R . .
S3 S 0.62663(14) 0.47865(11) 0.21063(9) 0.0373(4) Uani 1 1 d . . .
O31 O 0.5550(4) 0.5044(3) 0.1402(3) 0.0516(10) Uani 1 1 d . . .
O32 O 0.6569(4) 0.5519(3) 0.3092(2) 0.0489(10) Uani 1 1 d . . .
O33 O 0.7396(3) 0.4781(3) 0.1878(2) 0.0401(9) Uani 1 1 d . . .
C31 C 0.5222(5) 0.3372(4) 0.2023(3) 0.0362(12) Uani 1 1 d . . .
C32 C 0.3921(6) 0.2979(5) 0.1782(4) 0.0572(17) Uani 1 1 d . . .
H32 H 0.3571 0.3459 0.1670 0.069 Uiso 1 1 calc R . .
C33 C 0.3133(7) 0.1859(6) 0.1708(5) 0.072(2) Uani 1 1 d . . .
H33 H 0.2232 0.1575 0.1533 0.086 Uiso 1 1 calc R . .
C34 C 0.3607(7) 0.1154(5) 0.1879(4) 0.0592(18) Uani 1 1 d . . .
C35 C 0.4889(8) 0.1574(6) 0.2152(4) 0.0649(18) Uani 1 1 d . . .
H35 H 0.5238 0.1104 0.2295 0.078 Uiso 1 1 calc R . .
C36 C 0.5713(7) 0.2698(5) 0.2229(4) 0.0583(17) Uani 1 1 d . . .
H36 H 0.6614 0.2986 0.2424 0.070 Uiso 1 1 calc R . .
C37 C 0.2720(8) -0.0073(6) 0.1755(5) 0.089(2) Uani 1 1 d . . .
H37A H 0.3160 -0.0529 0.1629 0.134 Uiso 1 1 calc R . .
H37B H 0.1954 -0.0382 0.1207 0.134 Uiso 1 1 calc R . .
H37C H 0.2470 -0.0104 0.2351 0.134 Uiso 1 1 calc R . .
S4 S 1.04893(14) 0.39427(12) 0.13900(9) 0.0395(4) Uani 1 1 d . . .
O41 O 0.9952(4) 0.4346(3) 0.0702(2) 0.0488(10) Uani 1 1 d . . .
O42 O 1.0793(4) 0.4641(3) 0.2389(2) 0.0486(10) Uani 1 1 d . . .
O43 O 1.1525(4) 0.3765(3) 0.1167(3) 0.0541(11) Uani 1 1 d . . .
C41 C 0.9256(6) 0.2567(5) 0.1225(3) 0.0408(14) Uani 1 1 d . . .
C42 C 0.8039(7) 0.2332(6) 0.0994(5) 0.074(2) Uani 1 1 d . . .
H42 H 0.7816 0.2904 0.0925 0.088 Uiso 1 1 calc R . .
C43 C 0.7086(8) 0.1227(7) 0.0852(6) 0.084(2) Uani 1 1 d . . .
H43 H 0.6221 0.1078 0.0700 0.101 Uiso 1 1 calc R . .
C44 C 0.7324(7) 0.0349(6) 0.0920(4) 0.0586(17) Uani 1 1 d . . .
C45 C 0.8574(11) 0.0666(8) 0.1206(7) 0.117(3) Uani 1 1 d . . .
H45 H 0.8804 0.0113 0.1318 0.140 Uiso 1 1 calc R . .
C46 C 0.9554(8) 0.1735(7) 0.1350(6) 0.094(3) Uani 1 1 d . . .
H46 H 1.0421 0.1893 0.1532 0.112 Uiso 1 1 calc R . .
C47 C 0.6315(7) -0.0819(6) 0.0756(5) 0.085(2) Uani 1 1 d . . .
H47A H 0.5818 -0.1187 0.0067 0.127 Uiso 1 1 calc R . .
H47B H 0.5747 -0.0778 0.1154 0.127 Uiso 1 1 calc R . .
H47C H 0.6712 -0.1265 0.0939 0.127 Uiso 1 1 calc R . .
O1W O 0.6695(4) 0.6323(4) 0.0332(3) 0.0617(12) Uani 1 1 d . . .

loop_
_atom_site_aniso_label
_atom_site_aniso_U_11
_atom_site_aniso_U_22
_atom_site_aniso_U_33
_atom_site_aniso_U_23
_atom_site_aniso_U_13
_atom_site_aniso_U_12
N1 0.048(3) 0.043(3) 0.041(2) 0.005(2) 0.020(2) 0.030(3)
N2 0.043(3) 0.044(3) 0.046(3) 0.005(2) 0.011(2) 0.022(3)
N3 0.048(3) 0.051(3) 0.023(2) 0.0194(19) 0.020(2) 0.024(2)
N4 0.039(3) 0.037(3) 0.030(2) 0.0094(19) 0.009(2) 0.015(2)
O1 0.036(2) 0.036(2) 0.0322(17) 0.0065(15) 0.0136(16) 0.0203(18)
O2 0.064(3) 0.041(2) 0.0348(19) 0.0196(17) 0.0173(19) 0.017(2)
C1 0.043(4) 0.029(3) 0.025(2) 0.009(2) 0.017(2) 0.018(3)
C2 0.036(3) 0.040(3) 0.029(3) 0.011(2) 0.015(2) 0.021(3)
C3 0.049(4) 0.034(3) 0.026(2) 0.009(2) 0.018(3) 0.022(3)
C4 0.050(4) 0.033(3) 0.029(3) 0.010(2) 0.016(3) 0.026(3)
C5 0.039(3) 0.036(3) 0.028(2) 0.014(2) 0.015(2) 0.021(3)
C6 0.040(4) 0.033(3) 0.025(2) 0.014(2) 0.014(2) 0.023(3)
C7 0.041(4) 0.049(3) 0.022(2) 0.020(2) 0.016(2) 0.029(3)
C8 0.035(3) 0.037(3) 0.023(2) 0.012(2) 0.010(2) 0.022(3)
C9 0.041(4) 0.046(3) 0.032(3) 0.018(2) 0.018(3) 0.026(3)
C10 0.046(4) 0.039(3) 0.033(3) 0.013(2) 0.019(3) 0.024(3)
C11 0.047(4) 0.030(3) 0.028(3) 0.007(2) 0.012(2) 0.019(3)
C13 0.033(3) 0.039(3) 0.026(2) 0.012(2) 0.013(2) 0.023(3)
C12 0.038(4) 0.043(3) 0.033(3) 0.012(2) 0.012(2) 0.025(3)
C14 0.049(4) 0.061(4) 0.052(3) 0.018(3) 0.029(3) 0.038(4)
C15 0.045(4) 0.068(4) 0.053(4) 0.013(3) 0.009(3) 0.033(4)
C16 0.053(5) 0.035(3) 0.059(4) 0.009(3) 0.023(3) 0.023(3)
C17 0.064(5) 0.074(5) 0.042(3) 0.009(3) 0.024(3) 0.030(4)
C18 0.046(4) 0.042(3) 0.044(3) 0.007(2) 0.017(3) 0.024(3)
C19 0.052(4) 0.057(4) 0.048(3) 0.017(3) 0.026(3) 0.040(3)
C20 0.041(3) 0.025(3) 0.032(3) 0.014(2) 0.021(2) 0.022(3)
C21 0.039(3) 0.039(3) 0.025(3) 0.016(2) 0.017(2) 0.021(3)
C22 0.043(4) 0.039(3) 0.036(3) 0.018(2) 0.015(3) 0.023(3)
C23 0.032(3) 0.045(3) 0.046(3) 0.025(3) 0.023(3) 0.020(3)
C24 0.064(4) 0.049(3) 0.041(3) 0.031(3) 0.036(3) 0.033(3)
C25 0.056(4) 0.055(4) 0.028(3) 0.024(2) 0.024(3) 0.037(3)
C26 0.045(4) 0.039(3) 0.032(3) 0.021(2) 0.018(3) 0.021(3)
C27 0.049(4) 0.045(3) 0.032(3) 0.021(2) 0.021(3) 0.023(3)
C28 0.052(4) 0.052(4) 0.027(3) 0.021(2) 0.018(3) 0.021(3)
S3 0.0435(9) 0.0445(8) 0.0331(7) 0.0120(6) 0.0173(6) 0.0276(7)
O31 0.059(3) 0.048(2) 0.058(2) 0.0248(19) 0.017(2) 0.032(2)
O32 0.048(3) 0.054(2) 0.036(2) -0.0044(17) 0.0142(18) 0.027(2)
O33 0.047(3) 0.057(2) 0.0365(18) 0.0237(17) 0.0247(18) 0.035(2)
C31 0.042(4) 0.031(3) 0.031(3) 0.005(2) 0.013(3) 0.015(3)
C32 0.049(5) 0.066(4) 0.062(4) 0.025(3) 0.026(3) 0.027(4)
C33 0.065(5) 0.075(5) 0.080(5) 0.040(4) 0.041(4) 0.024(4)
C34 0.073(6) 0.052(4) 0.045(3) 0.024(3) 0.023(4) 0.017(4)
C35 0.074(6) 0.066(5) 0.064(4) 0.038(4) 0.022(4) 0.033(4)
C36 0.068(5) 0.063(4) 0.049(3) 0.026(3) 0.016(3) 0.032(4)
C37 0.105(7) 0.069(5) 0.078(5) 0.038(4) 0.033(5) 0.018(5)
S4 0.0518(10) 0.0517(9) 0.0312(7) 0.0245(6) 0.0244(7) 0.0294(8)
O41 0.064(3) 0.063(3) 0.0377(19) 0.0344(19) 0.0286(19) 0.032(2)
O42 0.075(3) 0.057(2) 0.0283(18) 0.0250(17) 0.0244(19) 0.035(2)
O43 0.059(3) 0.070(3) 0.057(2) 0.031(2) 0.032(2) 0.040(2)
C41 0.045(4) 0.061(4) 0.033(3) 0.024(3) 0.020(3) 0.032(3)
C42 0.062(6) 0.077(5) 0.100(5) 0.046(4) 0.028(4) 0.040(5)
C43 0.059(6) 0.084(6) 0.112(6) 0.036(5) 0.032(5) 0.034(5)
C44 0.066(5) 0.062(4) 0.049(4) 0.030(3) 0.017(4) 0.026(4)
C45 0.106(9) 0.115(8) 0.179(10) 0.106(7) 0.046(7) 0.065(7)
C46 0.050(5) 0.081(6) 0.162(8) 0.074(6) 0.014(5) 0.030(5)
C47 0.085(6) 0.070(5) 0.058(4) 0.024(4) 0.010(4) 0.002(4)
O1W 0.073(3) 0.077(3) 0.051(2) 0.025(2) 0.026(2) 0.046(3)

loop_
_atom_type_symbol
_atom_type_description
_atom_type_scat_dispersion_real
_atom_type_scat_dispersion_imag
_atom_type_scat_source
C C 0.0033 0.0016 'International Tables Vol C Tables 4.2.6.8 and 6.1.1.4'
H H 0.0000 0.0000 'International Tables Vol C Tables 4.2.6.8 and 6.1.1.4'
N N 0.0061 0.0033 'International Tables Vol C Tables 4.2.6.8 and 6.1.1.4'
O O 0.0106 0.0060 'International Tables Vol C Tables 4.2.6.8 and 6.1.1.4'
S S 0.1246 0.1234 'International Tables Vol C Tables 4.2.6.8 and 6.1.1.4'

loop_
_geom_angle_atom_site_label_1
_geom_angle_atom_site_label_2
_geom_angle_atom_site_label_3
_geom_angle
_geom_angle_site_symmetry_1
_geom_angle_site_symmetry_3
_geom_angle_publ_flag
C3 N1 C14 124.6(4) . . ?
C3 N1 H1 117.7 . . ?
C14 N1 H1 117.7 . . ?
C11 N2 C16 122.5(4) . . ?
C26 N3 C27 119.8(4) . . ?
C28 N4 H4A 120.0 . . ?
C28 N4 H4B 120.0 . . ?
H4A N4 H4B 120.0 . . ?
C1 O1 C13 119.4(4) . . ?
C2 C1 O1 114.9(5) . . ?
C2 C1 C6 124.0(4) . . ?
O1 C1 C6 121.1(4) . . ?
C1 C2 C3 118.1(5) . . ?
C1 C2 H2 120.9 . . ?
C3 C2 H2 120.9 . . ?
N1 C3 C2 119.6(5) . . ?
N1 C3 C4 120.0(4) . . ?
C2 C3 C4 120.4(4) . . ?
C5 C4 C3 117.9(4) . . ?
C5 C4 C18 121.8(5) . . ?
C3 C4 C18 120.3(4) . . ?
C4 C5 C6 123.7(5) . . ?
C4 C5 H5 118.2 . . ?
C6 C5 H5 118.2 . . ?
C1 C6 C5 115.8(4) . . ?
C1 C6 C7 119.5(4) . . ?
C5 C6 C7 124.6(5) . . ?
C8 C7 C6 118.5(5) . . ?
C8 C7 C20 121.2(4) . . ?
C6 C7 C20 120.1(4) . . ?
C13 C8 C7 119.3(4) . . ?
C13 C8 C9 116.4(4) . . ?
C7 C8 C9 124.3(5) . . ?
C10 C9 C8 122.1(5) . . ?
C10 C9 H9 118.9 . . ?
C8 C9 H9 118.9 . . ?
C9 C10 C11 119.6(4) . . ?
C9 C10 C19 121.2(5) . . ?
C11 C10 C19 119.2(4) . . ?
N2 C11 C12 120.3(5) . . ?
N2 C11 C10 119.9(4) . . ?
C12 C11 C10 119.8(4) . . ?
C12 C13 O1 114.6(5) . . ?
C12 C13 C8 123.4(4) . . ?
O1 C13 C8 122.0(4) . . ?
C13 C12 C11 118.6(5) . . ?
C13 C12 H12 120.7 . . ?
C11 C12 H12 120.7 . . ?
N1 C14 C15 113.1(4) . . ?
N1 C14 H14A 109.0 . . ?
C15 C14 H14A 109.0 . . ?
N1 C14 H14B 109.0 . . ?
C15 C14 H14B 109.0 . . ?
H14A C14 H14B 107.8 . . ?
C14 C15 H15A 109.5 . . ?
C14 C15 H15B 109.5 . . ?
H15A C15 H15B 109.5 . . ?
C14 C15 H15C 109.5 . . ?
H15A C15 H15C 109.5 . . ?
H15B C15 H15C 109.5 . . ?
N2 C16 C17 112.9(5) . . ?
N2 C16 H16A 109.0 . . ?
C17 C16 H16A 109.0 . . ?
N2 C16 H16B 109.0 . . ?
C17 C16 H16B 109.0 . . ?
H16A C16 H16B 107.8 . . ?
C16 C17 H17A 109.5 . . ?
C16 C17 H17B 109.5 . . ?
H17A C17 H17B 109.5 . . ?
C16 C17 H17C 109.5 . . ?
H17A C17 H17C 109.5 . . ?
H17B C17 H17C 109.5 . . ?
C4 C18 H18A 109.5 . . ?
C4 C18 H18B 109.5 . . ?
H18A C18 H18B 109.5 . . ?
C4 C18 H18C 109.5 . . ?
H18A C18 H18C 109.5 . . ?
H18B C18 H18C 109.5 . . ?
C10 C19 H19A 109.5 . . ?
C10 C19 H19B 109.5 . . ?
H19A C19 H19B 109.5 . . ?
C10 C19 H19C 109.5 . . ?
H19A C19 H19C 109.5 . . ?
H19B C19 H19C 109.5 . . ?
C21 C20 C25 116.6(5) . . ?
C21 C20 C7 123.1(4) . . ?
C25 C20 C7 119.9(5) . . ?
C22 C21 C20 120.9(4) . . ?
C22 C21 C26 118.8(4) . . ?
C20 C21 C26 120.0(5) . . ?
C21 C22 C23 120.0(5) . . ?
C21 C22 H22 120.0 . . ?
C23 C22 H22 120.0 . . ?
C24 C23 C22 120.4(5) . . ?
C24 C23 H23 119.8 . . ?
C22 C23 H23 119.8 . . ?
C25 C24 C23 119.5(4) . . ?
C25 C24 H24 120.2 . . ?
C23 C24 H24 120.2 . . ?
C24 C25 C20 122.6(5) . . ?
C24 C25 H25 118.7 . . ?
C20 C25 H25 118.7 . . ?
O2 C26 N3 123.3(4) . . ?
O2 C26 C21 121.0(4) . . ?
N3 C26 C21 115.6(4) . . ?
N3 C27 C28 111.7(4) . . ?
N3 C27 H27A 109.3 . . ?
C28 C27 H27A 109.3 . . ?
N3 C27 H27B 109.3 . . ?
C28 C27 H27B 109.3 . . ?
H27A C27 H27B 107.9 . . ?
N4 C28 C27 111.3(4) . . ?
N4 C28 H28A 109.4 . . ?
C27 C28 H28A 109.4 . . ?
N4 C28 H28B 109.4 . . ?
C27 C28 H28B 109.4 . . ?
H28A C28 H28B 108.0 . . ?
O32 S3 O31 112.0(2) . . ?
O32 S3 O33 111.9(2) . . ?
O31 S3 O33 113.0(2) . . ?
O32 S3 C31 107.1(2) . . ?
O31 S3 C31 105.5(2) . . ?
O33 S3 C31 106.8(2) . . ?
C36 C31 C32 120.3(6) . . ?
C36 C31 S3 119.8(5) . . ?
C32 C31 S3 119.8(4) . . ?
C31 C32 C33 118.1(6) . . ?
C31 C32 H32 120.9 . . ?
C33 C32 H32 120.9 . . ?
C34 C33 C32 122.3(7) . . ?
C34 C33 H33 118.8 . . ?
C32 C33 H33 118.8 . . ?
C35 C34 C33 118.4(6) . . ?
C35 C34 C37 120.7(7) . . ?
C33 C34 C37 120.9(7) . . ?
C34 C35 C36 120.8(6) . . ?
C34 C35 H35 119.6 . . ?
C36 C35 H35 119.6 . . ?
C31 C36 C35 119.9(7) . . ?
C31 C36 H36 120.0 . . ?
C35 C36 H36 120.0 . . ?
C34 C37 H37A 109.5 . . ?
C34 C37 H37B 109.5 . . ?
H37A C37 H37B 109.5 . . ?
C34 C37 H37C 109.5 . . ?
H37A C37 H37C 109.5 . . ?
H37B C37 H37C 109.5 . . ?
O43 S4 O42 113.8(2) . . ?
O43 S4 O41 112.7(2) . . ?
O42 S4 O41 112.0(2) . . ?
O43 S4 C41 105.2(2) . . ?
O42 S4 C41 106.7(2) . . ?
O41 S4 C41 105.6(2) . . ?
C42 C41 C46 119.3(6) . . ?
C42 C41 S4 120.5(5) . . ?
C46 C41 S4 120.2(5) . . ?
C41 C42 C43 119.0(6) . . ?
C41 C42 H42 120.5 . . ?
C43 C42 H42 120.5 . . ?
C44 C43 C42 124.2(7) . . ?
C44 C43 H43 117.9 . . ?
C42 C43 H43 117.9 . . ?
C45 C44 C43 113.3(7) . . ?
C45 C44 C47 122.6(7) . . ?
C43 C44 C47 124.0(8) . . ?
C44 C45 C46 125.0(7) . . ?
C44 C45 H45 117.5 . . ?
C46 C45 H45 117.5 . . ?
C41 C46 C45 119.0(7) . . ?
C41 C46 H46 120.5 . . ?
C45 C46 H46 120.5 . . ?
C44 C47 H47A 109.5 . . ?
C44 C47 H47B 109.5 . . ?
H47A C47 H47B 109.5 . . ?
C44 C47 H47C 109.5 . . ?
H47A C47 H47C 109.5 . . ?
H47B C47 H47C 109.5 . . ?

loop_
_geom_bond_atom_site_label_1
_geom_bond_atom_site_label_2
_geom_bond_distance
_geom_bond_site_symmetry_2
_geom_bond_publ_flag
N1 C3 1.353(6) . ?
N1 C14 1.453(7) . ?
N1 H1 0.8800 . ?
N2 C11 1.352(6) . ?
N2 C16 1.445(7) . ?
N3 C26 1.347(6) . ?
N3 C27 1.459(5) . ?
N4 C28 1.459(6) . ?
N4 H4A 0.8800 . ?
N4 H4B 0.8800 . ?
O1 C1 1.368(5) . ?
O1 C13 1.373(5) . ?
O2 C26 1.229(5) . ?
C1 C2 1.364(6) . ?
C1 C6 1.410(7) . ?
C2 C3 1.416(6) . ?
C2 H2 0.9500 . ?
C3 C4 1.440(7) . ?
C4 C5 1.361(6) . ?
C4 C18 1.492(6) . ?
C5 C6 1.416(6) . ?
C5 H5 0.9500 . ?
C6 C7 1.419(6) . ?
C7 C8 1.406(6) . ?
C7 C20 1.460(7) . ?
C8 C13 1.399(7) . ?
C8 C9 1.425(6) . ?
C9 C10 1.349(6) . ?
C9 H9 0.9500 . ?
C10 C11 1.430(7) . ?
C10 C19 1.518(6) . ?
C11 C12 1.398(6) . ?
C13 C12 1.371(6) . ?
C12 H12 0.9500 . ?
C14 C15 1.522(7) . ?
C14 H14A 0.9900 . ?
C14 H14B 0.9900 . ?
C15 H15A 0.9800 . ?
C15 H15B 0.9800 . ?
C15 H15C 0.9800 . ?
C16 C17 1.509(8) . ?
C16 H16A 0.9900 . ?
C16 H16B 0.9900 . ?
C17 H17A 0.9800 . ?
C17 H17B 0.9800 . ?
C17 H17C 0.9800 . ?
C18 H18A 0.9800 . ?
C18 H18B 0.9800 . ?
C18 H18C 0.9800 . ?
C19 H19A 0.9800 . ?
C19 H19B 0.9800 . ?
C19 H19C 0.9800 . ?
C20 C21 1.398(7) . ?
C20 C25 1.410(6) . ?
C21 C22 1.374(7) . ?
C21 C26 1.498(6) . ?
C22 C23 1.393(6) . ?
C22 H22 0.9500 . ?
C23 C24 1.362(7) . ?
C23 H23 0.9500 . ?
C24 C25 1.356(8) . ?
C24 H24 0.9500 . ?
C25 H25 0.9500 . ?
C27 C28 1.505(7) . ?
C27 H27A 0.9900 . ?
C27 H27B 0.9900 . ?
C28 H28A 0.9900 . ?
C28 H28B 0.9900 . ?
S3 O32 1.447(3) . ?
S3 O31 1.451(4) . ?
S3 O33 1.455(3) . ?
S3 C31 1.775(5) . ?
C31 C36 1.353(7) . ?
C31 C32 1.376(8) . ?
C32 C33 1.391(9) . ?
C32 H32 0.9500 . ?
C33 C34 1.364(9) . ?
C33 H33 0.9500 . ?
C34 C35 1.349(9) . ?
C34 C37 1.513(9) . ?
C35 C36 1.405(9) . ?
C35 H35 0.9500 . ?
C36 H36 0.9500 . ?
C37 H37A 0.9800 . ?
C37 H37B 0.9800 . ?
C37 H37C 0.9800 . ?
S4 O43 1.439(4) . ?
S4 O42 1.447(3) . ?
S4 O41 1.458(3) . ?
S4 C41 1.772(6) . ?
C41 C42 1.326(8) . ?
C41 C46 1.373(8) . ?
C42 C43 1.404(10) . ?
C42 H42 0.9500 . ?
C43 C44 1.371(9) . ?
C43 H43 0.9500 . ?
C44 C45 1.339(10) . ?
C44 C47 1.479(9) . ?
C45 C46 1.381(11) . ?
C45 H45 0.9500 . ?
C46 H46 0.9500 . ?
C47 H47A 0.9800 . ?
C47 H47B 0.9800 . ?
C47 H47C 0.9800 . ?

loop_
_geom_torsion_atom_site_label_1
_geom_torsion_atom_site_label_2
_geom_torsion_atom_site_label_3
_geom_torsion_atom_site_label_4
_geom_torsion
_geom_torsion_site_symmetry_1
_geom_torsion_site_symmetry_2
_geom_torsion_site_symmetry_3
_geom_torsion_site_symmetry_4
_geom_torsion_publ_flag
C13 O1 C1 C2 -177.8(4) . . . . ?
C13 O1 C1 C6 1.1(6) . . . . ?
O1 C1 C2 C3 179.8(4) . . . . ?
C6 C1 C2 C3 0.9(7) . . . . ?
C14 N1 C3 C2 6.5(7) . . . . ?
C14 N1 C3 C4 -173.0(4) . . . . ?
C1 C2 C3 N1 -178.9(4) . . . . ?
C1 C2 C3 C4 0.6(6) . . . . ?
N1 C3 C4 C5 178.3(4) . . . . ?
C2 C3 C4 C5 -1.2(6) . . . . ?
N1 C3 C4 C18 0.0(7) . . . . ?
C2 C3 C4 C18 -179.5(4) . . . . ?
C3 C4 C5 C6 0.5(7) . . . . ?
C18 C4 C5 C6 178.7(4) . . . . ?
C2 C1 C6 C5 -1.7(6) . . . . ?
O1 C1 C6 C5 179.5(4) . . . . ?
C2 C1 C6 C7 176.7(4) . . . . ?
O1 C1 C6 C7 -2.1(6) . . . . ?
C4 C5 C6 C1 0.9(6) . . . . ?
C4 C5 C6 C7 -177.3(4) . . . . ?
C1 C6 C7 C8 3.3(6) . . . . ?
C5 C6 C7 C8 -178.5(4) . . . . ?
C1 C6 C7 C20 -171.8(4) . . . . ?
C5 C6 C7 C20 6.4(6) . . . . ?
C6 C7 C8 C13 -3.4(6) . . . . ?
C20 C7 C8 C13 171.6(4) . . . . ?
C6 C7 C8 C9 176.7(4) . . . . ?
C20 C7 C8 C9 -8.3(6) . . . . ?
C13 C8 C9 C10 -0.4(6) . . . . ?
C7 C8 C9 C10 179.4(4) . . . . ?
C8 C9 C10 C11 -1.8(7) . . . . ?
C8 C9 C10 C19 179.8(4) . . . . ?
C16 N2 C11 C12 -12.4(7) . . . . ?
C16 N2 C11 C10 167.5(4) . . . . ?
C9 C10 C11 N2 -177.3(4) . . . . ?
C19 C10 C11 N2 1.0(7) . . . . ?
C9 C10 C11 C12 2.6(7) . . . . ?
C19 C10 C11 C12 -179.0(4) . . . . ?
C1 O1 C13 C12 178.9(4) . . . . ?
C1 O1 C13 C8 -1.3(6) . . . . ?
C7 C8 C13 C12 -177.8(4) . . . . ?
C9 C8 C13 C12 2.1(6) . . . . ?
C7 C8 C13 O1 2.5(6) . . . . ?
C9 C8 C13 O1 -177.6(4) . . . . ?
O1 C13 C12 C11 178.3(4) . . . . ?
C8 C13 C12 C11 -1.4(7) . . . . ?
N2 C11 C12 C13 178.9(4) . . . . ?
C10 C11 C12 C13 -1.0(7) . . . . ?
C3 N1 C14 C15 74.0(6) . . . . ?
C11 N2 C16 C17 -74.2(6) . . . . ?
C8 C7 C20 C21 109.7(5) . . . . ?
C6 C7 C20 C21 -75.4(6) . . . . ?
C8 C7 C20 C25 -76.7(5) . . . . ?
C6 C7 C20 C25 98.2(5) . . . . ?
C25 C20 C21 C22 0.1(6) . . . . ?
C7 C20 C21 C22 173.9(4) . . . . ?
C25 C20 C21 C26 173.1(4) . . . . ?
C7 C20 C21 C26 -13.1(6) . . . . ?
C20 C21 C22 C23 -0.6(7) . . . . ?
C26 C21 C22 C23 -173.7(4) . . . . ?
C21 C22 C23 C24 1.9(7) . . . . ?
C22 C23 C24 C25 -2.6(7) . . . . ?
C23 C24 C25 C20 2.2(7) . . . . ?
C21 C20 C25 C24 -0.9(7) . . . . ?
C7 C20 C25 C24 -174.9(4) . . . . ?
C27 N3 C26 O2 0.3(8) . . . . ?
C27 N3 C26 C21 176.9(5) . . . . ?
C22 C21 C26 O2 121.8(6) . . . . ?
C20 C21 C26 O2 -51.3(7) . . . . ?
C22 C21 C26 N3 -54.8(6) . . . . ?
C20 C21 C26 N3 132.0(5) . . . . ?
C26 N3 C27 C28 -85.6(6) . . . . ?
N3 C27 C28 N4 -68.5(5) . . . . ?
O32 S3 C31 C36 -89.8(4) . . . . ?
O31 S3 C31 C36 150.8(4) . . . . ?
O33 S3 C31 C36 30.3(5) . . . . ?
O32 S3 C31 C32 88.0(4) . . . . ?
O31 S3 C31 C32 -31.5(4) . . . . ?
O33 S3 C31 C32 -151.9(4) . . . . ?
C36 C31 C32 C33 -3.3(8) . . . . ?
S3 C31 C32 C33 178.9(4) . . . . ?
C31 C32 C33 C34 1.0(9) . . . . ?
C32 C33 C34 C35 1.7(9) . . . . ?
C32 C33 C34 C37 -177.7(5) . . . . ?
C33 C34 C35 C36 -2.0(9) . . . . ?
C37 C34 C35 C36 177.3(5) . . . . ?
C32 C31 C36 C35 3.0(8) . . . . ?
S3 C31 C36 C35 -179.3(4) . . . . ?
C34 C35 C36 C31 -0.2(9) . . . . ?
O43 S4 C41 C42 -153.3(5) . . . . ?
O42 S4 C41 C42 85.5(5) . . . . ?
O41 S4 C41 C42 -33.9(5) . . . . ?
O43 S4 C41 C46 27.6(6) . . . . ?
O42 S4 C41 C46 -93.5(5) . . . . ?
O41 S4 C41 C46 147.0(5) . . . . ?
C46 C41 C42 C43 -2.0(10) . . . . ?
S4 C41 C42 C43 178.9(5) . . . . ?
C41 C42 C43 C44 -1.2(11) . . . . ?
C42 C43 C44 C45 4.5(11) . . . . ?
C42 C43 C44 C47 -179.1(6) . . . . ?
C43 C44 C45 C46 -5.0(13) . . . . ?
C47 C44 C45 C46 178.6(8) . . . . ?
C42 C41 C46 C45 1.7(11) . . . . ?
S4 C41 C46 C45 -179.3(6) . . . . ?
C44 C45 C46 C41 2.1(14) . . . . ?

loop_
_cod_related_entry_id
_cod_related_entry_database
_cod_related_entry_code
1 ChemSpider 30653185
